data_4338638
loop_
_publ_author_name
'Panda, Tarun K.'
'Trambitas, Alexandra G.'
'Bannenberg, Thomas'
'Hrib, Cristian G.'
'Randoll, S\"oren'
'Jones, Peter G.'
'Tamm, Matthias'

_publ_section_title
;
 Imidazolin-2-iminato Complexes of Rare Earth Metals with Very Short
 Metal--Nitrogen Bonds: Experimental and Theoretical Studies
;
_journal_coden_ASTM INOCAJ
_journal_issue 12
_journal_name_full 'Inorganic chemistry'
_journal_page_first 5462
_journal_page_last 5472
_journal_paper_doi 10.1021/ic900503q
_journal_volume 48
_journal_year 2009
_chemical_formula_sum 'C47 H68 N3 O3 Y'
_chemical_formula_weight 811.95
_space_group_IT_number 14
_symmetry_cell_setting monoclinic
_symmetry_space_group_name_Hall '-P 2yn'
_symmetry_space_group_name_H-M 'P 1 21/n 1'
_atom_sites_solution_hydrogens geom
_atom_sites_solution_primary direct
_atom_sites_solution_secondary difmap
_audit_creation_method SHELXL-97
_cell_angle_alpha 90.00
_cell_angle_beta 94.233(3)
_cell_angle_gamma 90.00
_cell_formula_units_Z 4
_cell_length_a 12.2941(11)
_cell_length_b 12.1767(12)
_cell_length_c 29.395(3)
_cell_measurement_reflns_used 7786
_cell_measurement_temperature 133(2)
_cell_measurement_theta_max 28
_cell_measurement_theta_min 2
_cell_volume 4388.5(7)
_computing_cell_refinement 'Bruker SAINT'
_computing_data_collection 'Bruker SMART'
_computing_data_reduction 'Bruker SAINT'
_computing_molecular_graphics 'Siemens XP'
_computing_publication_material SHELXL-97
_computing_structure_refinement 'SHELXL-97 (Sheldrick, 1997)'
_computing_structure_solution 'SHELXS-97 (Sheldrick, 1990)'
_diffrn_ambient_temperature 133(2)
_diffrn_detector_area_resol_mean 8.192
_diffrn_measured_fraction_theta_full 0.999
_diffrn_measured_fraction_theta_max 0.998
_diffrn_measurement_device_type 'Bruker SMART 1000 CCD'
_diffrn_measurement_method '\w- and \f-scans'
_diffrn_radiation_monochromator graphite
_diffrn_radiation_source 'fine-focus sealed tube'
_diffrn_radiation_type MoK\a
_diffrn_radiation_wavelength 0.71073
_diffrn_reflns_av_R_equivalents 0.0682
_diffrn_reflns_av_sigmaI/netI 0.0494
_diffrn_reflns_limit_h_max 16
_diffrn_reflns_limit_h_min -16
_diffrn_reflns_limit_k_max 16
_diffrn_reflns_limit_k_min -16
_diffrn_reflns_limit_l_max 39
_diffrn_reflns_limit_l_min -39
_diffrn_reflns_number 81097
_diffrn_reflns_theta_full 28.00
_diffrn_reflns_theta_max 28.29
_diffrn_reflns_theta_min 1.39
_diffrn_standards_decay_% 0
_exptl_absorpt_coefficient_mu 1.371
_exptl_absorpt_correction_T_max 0.7002
_exptl_absorpt_correction_T_min 0.5767
_exptl_absorpt_correction_type multi-scan
_exptl_absorpt_process_details SADABS
_exptl_crystal_colour yellow
_exptl_crystal_density_diffrn 1.229
_exptl_crystal_density_method 'not measured'
_exptl_crystal_description tablet
_exptl_crystal_F_000 1736
_exptl_crystal_size_max 0.46
_exptl_crystal_size_mid 0.35
_exptl_crystal_size_min 0.28
_refine_diff_density_max 0.813
_refine_diff_density_min -0.608
_refine_diff_density_rms 0.081
_refine_ls_extinction_method none
_refine_ls_goodness_of_fit_ref 1.053
_refine_ls_hydrogen_treatment 'methyls rigid and others riding'
_refine_ls_matrix_type full
_refine_ls_number_parameters 495
_refine_ls_number_reflns 10883
_refine_ls_number_restraints 44
_refine_ls_restrained_S_all 1.055
_refine_ls_R_factor_all 0.0823
_refine_ls_R_factor_gt 0.0457
_refine_ls_shift/su_max 0.045
_refine_ls_shift/su_mean 0.002
_refine_ls_structure_factor_coef Fsqd
_refine_ls_weighting_details 'calc w=1/[\s^2^(Fo^2^)+(0.0610P)^2^+4.1882P] where P=(Fo^2^+2Fc^2^)/3'
_refine_ls_weighting_scheme calc
_refine_ls_wR_factor_gt 0.1117
_refine_ls_wR_factor_ref 0.1307
_reflns_number_gt 7686
_reflns_number_total 10883
_reflns_threshold_expression >2sigma(I)
_cod_data_source_file ic900503q_si_002.cif
_cod_data_source_block tarun74
_cod_original_sg_symbol_H-M 'P 21/n'
_cod_database_code 4338638

loop_
_symmetry_equiv_pos_as_xyz
'x, y, z'
'-x+1/2, y+1/2, -z+1/2'
'-x, -y, -z'
'x-1/2, -y-1/2, z-1/2'

loop_
_atom_site_label
_atom_site_type_symbol
_atom_site_fract_x
_atom_site_fract_y
_atom_site_fract_z
_atom_site_U_iso_or_equiv
_atom_site_adp_type
_atom_site_occupancy
_atom_site_symmetry_multiplicity
_atom_site_calc_flag
_atom_site_refinement_flags
Y Y 0.540538(19) 0.21355(2) 0.712706(8) 0.01879(8) Uani 1 1 d .
N1 N 0.43908(17) 0.22220(18) 0.64950(7) 0.0188(4) Uani 1 1 d .
N2 N 0.42467(17) 0.33291(18) 0.58108(7) 0.0204(5) Uani 1 1 d .
N3 N 0.33332(17) 0.17719(18) 0.57904(7) 0.0187(4) Uani 1 1 d .
O1 O 0.66514(14) 0.10183(17) 0.67174(6) 0.0245(4) Uani 1 1 d .
O2 O 0.47234(15) 0.03019(16) 0.72186(6) 0.0260(4) Uani 1 1 d .
C1 C 0.40351(19) 0.2418(2) 0.60923(9) 0.0171(5) Uani 1 1 d .
C2 C 0.3758(2) 0.3196(2) 0.53701(9) 0.0261(6) Uani 1 1 d .
H2 H 0.3816 0.3686 0.5122 0.031 Uiso 1 1 calc R
C3 C 0.3196(2) 0.2258(2) 0.53597(9) 0.0246(6) Uani 1 1 d .
H3 H 0.2774 0.1970 0.5103 0.029 Uiso 1 1 calc R
C4 C 0.4843(2) 0.4291(2) 0.59629(9) 0.0238(6) Uani 1 1 d .
C5 C 0.4310(3) 0.5119(2) 0.61938(10) 0.0302(6) Uani 1 1 d .
C6 C 0.4900(3) 0.6071(3) 0.63096(11) 0.0406(8) Uani 1 1 d .
H6 H 0.4557 0.6648 0.6463 0.049 Uiso 1 1 calc R
C7 C 0.5971(3) 0.6191(3) 0.62064(13) 0.0456(9) Uani 1 1 d .
H7 H 0.6354 0.6850 0.6286 0.055 Uiso 1 1 calc R
C8 C 0.6487(3) 0.5361(3) 0.59888(12) 0.0392(8) Uani 1 1 d .
H8 H 0.7227 0.5447 0.5923 0.047 Uiso 1 1 calc R
C9 C 0.5932(2) 0.4389(2) 0.58623(10) 0.0285(6) Uani 1 1 d .
C10 C 0.6527(2) 0.3482(2) 0.56281(11) 0.0291(6) Uani 1 1 d .
H10 H 0.6019 0.2842 0.5589 0.035 Uiso 1 1 calc R
C11 C 0.7532(3) 0.3102(3) 0.59191(13) 0.0421(8) Uani 1 1 d .
H11A H 0.8062 0.3703 0.5951 0.051 Uiso 1 1 calc R
H11B H 0.7859 0.2473 0.5773 0.051 Uiso 1 1 calc R
H11C H 0.7321 0.2886 0.6221 0.051 Uiso 1 1 calc R
C12 C 0.6822(3) 0.3834(3) 0.51552(12) 0.0417(8) Uani 1 1 d .
H12A H 0.6157 0.4039 0.4970 0.050 Uiso 1 1 calc R
H12B H 0.7181 0.3224 0.5009 0.050 Uiso 1 1 calc R
H12C H 0.7317 0.4465 0.5183 0.050 Uiso 1 1 calc R
C13 C 0.3144(3) 0.4969(3) 0.63205(11) 0.0372(7) Uani 1 1 d .
H13 H 0.3066 0.4192 0.6423 0.045 Uiso 1 1 calc R
C14 C 0.2332(3) 0.5150(4) 0.59260(13) 0.0517(10) Uani 1 1 d .
H14A H 0.2349 0.5921 0.5832 0.062 Uiso 1 1 calc R
H14B H 0.1601 0.4966 0.6015 0.062 Uiso 1 1 calc R
H14C H 0.2511 0.4680 0.5671 0.062 Uiso 1 1 calc R
C15 C 0.2855(3) 0.5720(3) 0.67169(13) 0.0538(10) Uani 1 1 d .
H15A H 0.2806 0.6482 0.6611 0.065 Uiso 1 1 calc R
H15B H 0.3423 0.5660 0.6968 0.065 Uiso 1 1 calc R
H15C H 0.2153 0.5493 0.6824 0.065 Uiso 1 1 calc R
C16 C 0.2699(2) 0.0868(2) 0.59296(8) 0.0223(6) Uani 1 1 d .
C17 C 0.2922(2) -0.0189(2) 0.57767(9) 0.0257(6) Uani 1 1 d .
C18 C 0.2264(3) -0.1046(3) 0.59084(10) 0.0392(8) Uani 1 1 d .
H18 H 0.2387 -0.1770 0.5802 0.047 Uiso 1 1 calc R
C19 C 0.1429(3) -0.0857(4) 0.61928(11) 0.0507(11) Uani 1 1 d .
H19 H 0.0998 -0.1452 0.6286 0.061 Uiso 1 1 calc R
C20 C 0.1227(3) 0.0192(4) 0.63390(11) 0.0455(10) Uani 1 1 d .
H20 H 0.0659 0.0310 0.6536 0.055 Uiso 1 1 calc R
C21 C 0.1830(2) 0.1078(3) 0.62062(9) 0.0326(7) Uani 1 1 d .
C22 C 0.1545(2) 0.2227(3) 0.63537(11) 0.0410(8) Uani 1 1 d .
H22 H 0.2013 0.2742 0.6189 0.049 Uiso 1 1 calc R
C23 C 0.1805(3) 0.2427(4) 0.68602(13) 0.0564(11) Uani 1 1 d .
H23A H 0.1372 0.1928 0.7036 0.068 Uiso 1 1 calc R
H23B H 0.1629 0.3189 0.6934 0.068 Uiso 1 1 calc R
H23C H 0.2583 0.2294 0.6938 0.068 Uiso 1 1 calc R
C24 C 0.0360(3) 0.2537(4) 0.62146(15) 0.0608(11) Uani 1 1 d .
H24A H 0.0197 0.2378 0.5890 0.073 Uiso 1 1 calc R
H24B H 0.0253 0.3322 0.6270 0.073 Uiso 1 1 calc R
H24C H -0.0129 0.2110 0.6395 0.073 Uiso 1 1 calc R
C25 C 0.3817(3) -0.0411(2) 0.54587(10) 0.0287(6) Uani 1 1 d .
H25 H 0.4303 0.0248 0.5463 0.034 Uiso 1 1 calc R
C26 C 0.4519(3) -0.1407(3) 0.56089(12) 0.0411(8) Uani 1 1 d .
H26A H 0.4788 -0.1319 0.5929 0.049 Uiso 1 1 calc R
H26B H 0.5139 -0.1461 0.5419 0.049 Uiso 1 1 calc R
H26C H 0.4078 -0.2076 0.5575 0.049 Uiso 1 1 calc R
C27 C 0.3329(3) -0.0574(3) 0.49706(10) 0.0417(8) Uani 1 1 d .
H27A H 0.2842 -0.1212 0.4959 0.050 Uiso 1 1 calc R
H27B H 0.3917 -0.0698 0.4769 0.050 Uiso 1 1 calc R
H27C H 0.2916 0.0082 0.4871 0.050 Uiso 1 1 calc R
C28 C 0.7805(2) 0.0759(3) 0.68170(10) 0.0278(6) Uani 1 1 d .
H28A H 0.7927 0.0435 0.7125 0.033 Uiso 1 1 calc R
H28B H 0.8254 0.1431 0.6803 0.033 Uiso 1 1 calc R
C29 C 0.8102(2) -0.0051(3) 0.64605(11) 0.0329(7) Uani 1 1 d .
H29A H 0.8624 -0.0606 0.6591 0.040 Uiso 1 1 calc R
H29B H 0.8424 0.0325 0.6203 0.040 Uiso 1 1 calc R
C30 C 0.7012(2) -0.0573(3) 0.63078(11) 0.0316(7) Uani 1 1 d .
H30A H 0.7016 -0.0875 0.5995 0.038 Uiso 1 1 calc R
H30B H 0.6819 -0.1163 0.6519 0.038 Uiso 1 1 calc R
C31 C 0.6239(2) 0.0391(2) 0.63238(10) 0.0288(6) Uani 1 1 d .
H31A H 0.6244 0.0836 0.6042 0.035 Uiso 1 1 calc R
H31B H 0.5485 0.0137 0.6360 0.035 Uiso 1 1 calc R
C32 C 0.3642(2) -0.0097(3) 0.70916(11) 0.0314(7) Uani 1 1 d .
H32A H 0.3348 0.0245 0.6803 0.038 Uiso 1 1 calc R
H32B H 0.3145 0.0069 0.7332 0.038 Uiso 1 1 calc R
C33 C 0.3762(3) -0.1338(3) 0.70336(12) 0.0394(8) Uani 1 1 d .
H33A H 0.3225 -0.1736 0.7207 0.047 Uiso 1 1 calc R
H33B H 0.3651 -0.1546 0.6708 0.047 Uiso 1 1 calc R
C34 C 0.4921(3) -0.1603(3) 0.72203(12) 0.0384(8) Uani 1 1 d .
H34A H 0.4930 -0.2236 0.7432 0.046 Uiso 1 1 calc R
H34B H 0.5391 -0.1771 0.6970 0.046 Uiso 1 1 calc R
C35 C 0.5294(2) -0.0565(3) 0.74685(12) 0.0354(7) Uani 1 1 d .
H35A H 0.5098 -0.0581 0.7789 0.042 Uiso 1 1 calc R
H35B H 0.6093 -0.0472 0.7465 0.042 Uiso 1 1 calc R
C36 C 0.5369(3) 0.4213(3) 0.73254(11) 0.0403(8) Uani 1 1 d .
H36 H 0.5122 0.4872 0.7179 0.048 Uiso 1 1 calc R
C37 C 0.4563(3) 0.3727(3) 0.75752(11) 0.0404(8) Uani 1 1 d .
H37 H 0.3896 0.4123 0.7549 0.048 Uiso 1 1 calc R
C38 C 0.4509(3) 0.2804(3) 0.78517(11) 0.0411(8) Uani 1 1 d .
H38 H 0.3796 0.2673 0.7943 0.049 Uiso 1 1 calc R
C39 C 0.5266(3) 0.2027(3) 0.80253(10) 0.0398(8) Uani 1 1 d .
H39 H 0.4960 0.1525 0.8228 0.048 Uiso 1 1 calc R
C40 C 0.6369(3) 0.1812(3) 0.79716(10) 0.0404(8) Uani 1 1 d .
H40 H 0.6639 0.1215 0.8155 0.048 Uiso 1 1 calc R
C41 C 0.7168(3) 0.2263(3) 0.77142(11) 0.0386(8) Uani 1 1 d .
H41 H 0.7849 0.1897 0.7762 0.046 Uiso 1 1 calc R
C42 C 0.7197(3) 0.3133(3) 0.74008(12) 0.0407(8) Uani 1 1 d .
H42 H 0.7874 0.3178 0.7265 0.049 Uiso 1 1 calc R
C43 C 0.6447(3) 0.3963(3) 0.72400(11) 0.0402(8) Uani 1 1 d .
H43 H 0.6742 0.4453 0.7029 0.048 Uiso 1 1 calc R
O3 O 0.1277(3) 0.1530(3) 0.45450(11) 0.0861(10) Uani 1 1 d DU
C44 C 0.1311(5) 0.2568(5) 0.4295(2) 0.0900(17) Uani 1 1 d DU
H44A H 0.2041 0.2906 0.4348 0.108 Uiso 1 1 calc R
H44B H 0.1170 0.2432 0.3964 0.108 Uiso 1 1 calc R
C45 C 0.0509(6) 0.3284(7) 0.4447(3) 0.131(3) Uani 1 1 d DU
H45A H 0.0822 0.4022 0.4512 0.157 Uiso 1 1 calc R
H45B H -0.0108 0.3355 0.4213 0.157 Uiso 1 1 calc R
C46 C 0.0159(7) 0.2815(8) 0.4845(3) 0.140(3) Uani 1 1 d DU
H46A H -0.0639 0.2907 0.4854 0.169 Uiso 1 1 calc R
H46B H 0.0522 0.3178 0.5117 0.169 Uiso 1 1 calc R
C47 C 0.0438(4) 0.1657(7) 0.4843(2) 0.119(2) Uani 1 1 d DU
H47A H 0.0690 0.1413 0.5155 0.143 Uiso 1 1 calc R
H47B H -0.0206 0.1214 0.4737 0.143 Uiso 1 1 calc R

loop_
_atom_site_aniso_label
_atom_site_aniso_U_11
_atom_site_aniso_U_22
_atom_site_aniso_U_33
_atom_site_aniso_U_23
_atom_site_aniso_U_13
_atom_site_aniso_U_12
Y 0.01797(12) 0.02004(13) 0.01787(12) -0.00338(11) -0.00204(8) -0.00073(10)
N1 0.0180(10) 0.0186(11) 0.0197(10) -0.0015(9) -0.0002(8) -0.0004(8)
N2 0.0219(11) 0.0179(11) 0.0211(11) 0.0007(9) 0.0003(9) 0.0011(9)
N3 0.0181(10) 0.0204(11) 0.0173(10) -0.0005(9) -0.0012(8) -0.0021(8)
O1 0.0175(9) 0.0313(11) 0.0244(9) -0.0043(8) -0.0003(7) 0.0027(8)
O2 0.0218(9) 0.0251(11) 0.0303(10) 0.0054(8) -0.0025(8) -0.0015(8)
C1 0.0124(11) 0.0159(12) 0.0233(12) -0.0030(10) 0.0032(9) 0.0023(9)
C2 0.0322(15) 0.0233(14) 0.0223(13) 0.0028(11) -0.0025(11) 0.0031(11)
C3 0.0258(14) 0.0283(16) 0.0188(12) -0.0006(11) -0.0043(10) 0.0029(11)
C4 0.0317(15) 0.0138(13) 0.0252(13) 0.0006(10) -0.0018(11) 0.0006(10)
C5 0.0405(17) 0.0185(14) 0.0315(15) 0.0020(12) 0.0028(13) 0.0050(12)
C6 0.065(2) 0.0161(15) 0.0411(18) -0.0049(13) 0.0038(16) 0.0037(14)
C7 0.060(2) 0.0188(16) 0.056(2) -0.0053(15) -0.0056(18) -0.0102(15)
C8 0.0381(18) 0.0229(16) 0.056(2) -0.0005(14) -0.0020(15) -0.0063(13)
C9 0.0307(15) 0.0149(14) 0.0391(16) 0.0004(12) -0.0024(12) -0.0008(11)
C10 0.0237(14) 0.0164(14) 0.0475(18) 0.0013(12) 0.0040(12) -0.0018(11)
C11 0.0336(17) 0.037(2) 0.055(2) 0.0030(16) -0.0027(15) 0.0050(14)
C12 0.050(2) 0.0288(18) 0.047(2) 0.0004(15) 0.0066(16) -0.0008(15)
C13 0.0455(19) 0.0239(16) 0.0440(18) 0.0037(14) 0.0161(15) 0.0104(14)
C14 0.043(2) 0.064(3) 0.049(2) 0.0027(19) 0.0081(17) 0.0058(18)
C15 0.056(2) 0.049(2) 0.058(2) -0.0064(19) 0.0123(19) 0.0154(19)
C16 0.0182(12) 0.0325(16) 0.0159(12) -0.0001(11) -0.0013(9) -0.0078(11)
C17 0.0298(15) 0.0281(15) 0.0187(12) 0.0014(11) -0.0018(11) -0.0119(12)
C18 0.050(2) 0.0384(19) 0.0279(15) 0.0043(14) -0.0034(14) -0.0253(16)
C19 0.049(2) 0.072(3) 0.0308(17) 0.0117(18) -0.0005(15) -0.041(2)
C20 0.0269(16) 0.083(3) 0.0273(16) -0.0016(17) 0.0037(13) -0.0237(17)
C21 0.0164(13) 0.059(2) 0.0224(13) -0.0039(14) 0.0011(10) -0.0087(13)
C22 0.0171(14) 0.068(3) 0.0386(17) -0.0138(17) 0.0063(12) 0.0024(15)
C23 0.048(2) 0.073(3) 0.049(2) -0.018(2) 0.0025(17) 0.018(2)
C24 0.035(2) 0.084(3) 0.063(3) 0.003(2) -0.0014(18) 0.006(2)
C25 0.0404(17) 0.0169(14) 0.0295(15) -0.0024(11) 0.0076(12) -0.0042(12)
C26 0.049(2) 0.0247(17) 0.049(2) -0.0052(15) -0.0024(16) 0.0010(14)
C27 0.066(2) 0.0345(19) 0.0258(15) -0.0028(14) 0.0104(15) 0.0031(16)
C28 0.0165(13) 0.0340(17) 0.0324(15) 0.0009(13) -0.0014(11) 0.0025(11)
C29 0.0238(14) 0.0353(17) 0.0406(17) -0.0005(14) 0.0085(12) 0.0027(12)
C30 0.0291(15) 0.0293(16) 0.0374(16) -0.0062(13) 0.0086(12) 0.0007(12)
C31 0.0268(14) 0.0323(16) 0.0268(14) -0.0110(12) -0.0011(11) 0.0033(12)
C32 0.0197(14) 0.0329(17) 0.0417(17) 0.0024(14) 0.0027(12) -0.0043(12)
C33 0.0453(19) 0.0310(18) 0.0402(18) 0.0053(14) -0.0084(15) -0.0077(14)
C34 0.0340(17) 0.0285(17) 0.054(2) 0.0053(15) 0.0148(15) 0.0007(13)
C35 0.0282(15) 0.0268(16) 0.0496(19) 0.0135(14) -0.0075(13) -0.0001(12)
C36 0.054(2) 0.0264(17) 0.0374(17) -0.0124(14) -0.0151(15) 0.0036(15)
C37 0.0371(18) 0.044(2) 0.0392(18) -0.0228(16) -0.0035(14) 0.0138(15)
C38 0.0390(18) 0.055(2) 0.0307(16) -0.0186(17) 0.0096(13) 0.0005(16)
C39 0.051(2) 0.049(2) 0.0191(13) -0.0064(14) 0.0026(13) 0.0010(17)
C40 0.054(2) 0.0425(19) 0.0218(14) -0.0050(14) -0.0147(14) 0.0067(16)
C41 0.0300(16) 0.046(2) 0.0374(17) -0.0179(16) -0.0154(13) 0.0031(14)
C42 0.0287(16) 0.047(2) 0.0460(19) -0.0225(16) -0.0013(14) -0.0135(14)
C43 0.052(2) 0.0293(17) 0.0388(18) -0.0098(14) -0.0016(15) -0.0166(15)
O3 0.103(3) 0.094(3) 0.060(2) 0.0028(19) -0.0013(18) -0.004(2)
C44 0.092(4) 0.103(4) 0.076(3) 0.025(3) 0.007(3) 0.013(3)
C45 0.122(6) 0.140(6) 0.136(6) -0.004(5) 0.035(5) 0.054(5)
C46 0.109(6) 0.210(9) 0.105(5) 0.018(6) 0.022(4) 0.057(6)
C47 0.046(3) 0.224(7) 0.086(4) 0.018(5) -0.005(3) -0.021(4)

loop_
_atom_type_symbol
_atom_type_description
_atom_type_scat_dispersion_real
_atom_type_scat_dispersion_imag
_atom_type_scat_source
C C 0.0033 0.0016 'International Tables Vol C Tables 4.2.6.8 and 6.1.1.4'
H H 0.0000 0.0000 'International Tables Vol C Tables 4.2.6.8 and 6.1.1.4'
N N 0.0061 0.0033 'International Tables Vol C Tables 4.2.6.8 and 6.1.1.4'
O O 0.0106 0.0060 'International Tables Vol C Tables 4.2.6.8 and 6.1.1.4'
Y Y -2.7962 3.5667 'International Tables Vol C Tables 4.2.6.8 and 6.1.1.4'

loop_
_geom_angle_atom_site_label_1
_geom_angle_atom_site_label_2
_geom_angle_atom_site_label_3
_geom_angle
N1 Y O2 87.57(7)
N1 Y O1 86.92(7)
O2 Y O1 76.93(7)
N1 Y C43 108.55(10)
O2 Y C43 163.87(9)
O1 Y C43 102.80(10)
N1 Y C42 131.85(10)
O2 Y C42 134.05(10)
O1 Y C42 82.18(9)
C43 Y C42 32.02(11)
N1 Y C36 97.30(9)
O2 Y C36 150.06(10)
O1 Y C36 132.65(10)
C43 Y C36 31.40(11)
C42 Y C36 60.13(11)
N1 Y C38 115.86(10)
O2 Y C38 91.53(10)
O1 Y C38 154.27(9)
C43 Y C38 81.99(11)
C42 Y C38 90.04(11)
C36 Y C38 59.72(12)
N1 Y C37 99.96(9)
O2 Y C37 118.65(10)
O1 Y C37 162.96(10)
C43 Y C37 60.26(12)
C42 Y C37 81.64(11)
C36 Y C37 31.41(12)
C38 Y C37 31.03(12)
N1 Y C39 141.19(10)
O2 Y C39 78.15(9)
O1 Y C39 123.53(9)
C43 Y C39 89.02(11)
C42 Y C39 80.26(11)
C36 Y C39 79.75(11)
C38 Y C39 30.75(11)
C37 Y C39 58.48(11)
N1 Y C41 160.14(10)
O2 Y C41 104.72(9)
O1 Y C41 80.91(8)
C43 Y C41 59.69(11)
C42 Y C41 30.93(11)
C36 Y C41 79.93(10)
C38 Y C41 79.93(11)
C37 Y C41 87.93(10)
C39 Y C41 58.07(11)
N1 Y C40 169.53(10)
O2 Y C40 83.97(9)
O1 Y C40 97.12(9)
C43 Y C40 80.05(11)
C42 Y C40 58.48(12)
C36 Y C40 87.08(10)
C38 Y C40 58.40(11)
C37 Y C40 78.87(11)
C39 Y C40 30.31(11)
C41 Y C40 30.10(11)
C1 N1 Y 163.51(19)
C2 N2 C1 111.4(2)
C2 N2 C4 124.0(2)
C1 N2 C4 124.6(2)
C3 N3 C16 123.7(2)
C3 N3 C1 110.9(2)
C16 N3 C1 124.4(2)
C31 O1 C28 108.9(2)
C31 O1 Y 119.67(15)
C28 O1 Y 131.22(15)
C35 O2 C32 106.9(2)
C35 O2 Y 125.24(16)
C32 O2 Y 127.40(17)
N1 C1 N2 129.3(2)
N1 C1 N3 129.3(2)
N2 C1 N3 101.4(2)
C3 C2 N2 107.9(2)
C2 C3 N3 108.3(2)
C9 C4 C5 122.0(3)
C9 C4 N2 118.6(2)
C5 C4 N2 119.4(3)
C6 C5 C4 117.5(3)
C6 C5 C13 121.5(3)
C4 C5 C13 121.0(3)
C7 C6 C5 121.5(3)
C8 C7 C6 120.2(3)
C7 C8 C9 120.8(3)
C4 C9 C8 118.1(3)
C4 C9 C10 122.4(2)
C8 C9 C10 119.5(3)
C9 C10 C11 111.4(3)
C9 C10 C12 111.4(2)
C11 C10 C12 111.1(3)
C14 C13 C5 112.5(3)
C14 C13 C15 108.8(3)
C5 C13 C15 112.8(3)
C17 C16 C21 121.8(3)
C17 C16 N3 119.6(2)
C21 C16 N3 118.6(3)
C18 C17 C16 118.0(3)
C18 C17 C25 119.9(3)
C16 C17 C25 122.0(2)
C19 C18 C17 120.8(3)
C20 C19 C18 120.0(3)
C19 C20 C21 121.5(3)
C20 C21 C16 117.8(3)
C20 C21 C22 120.0(3)
C16 C21 C22 122.2(3)
C21 C22 C23 113.1(3)
C21 C22 C24 112.8(3)
C23 C22 C24 110.5(3)
C17 C25 C27 110.4(3)
C17 C25 C26 112.4(3)
C27 C25 C26 109.9(3)
O1 C28 C29 106.5(2)
C28 C29 C30 103.0(2)
C31 C30 C29 102.0(2)
O1 C31 C30 104.5(2)
O2 C32 C33 105.5(2)
C34 C33 C32 105.3(3)
C35 C34 C33 103.8(3)
O2 C35 C34 104.3(2)
C43 C36 C37 135.6(3)
C43 C36 Y 73.51(19)
C37 C36 Y 74.42(19)
C38 C37 C36 135.3(3)
C38 C37 Y 74.47(18)
C36 C37 Y 74.17(18)
C37 C38 C39 134.6(3)
C37 C38 Y 74.51(18)
C39 C38 Y 77.07(18)
C38 C39 C40 135.2(3)
C38 C39 Y 72.18(17)
C40 C39 Y 76.34(18)
C41 C40 C39 135.5(3)
C41 C40 Y 73.90(17)
C39 C40 Y 73.35(17)
C40 C41 C42 134.8(3)
C40 C41 Y 76.00(17)
C42 C41 Y 71.32(17)
C41 C42 C43 134.8(3)
C41 C42 Y 77.75(18)
C43 C42 Y 73.44(17)
C36 C43 C42 133.8(3)
C36 C43 Y 75.09(19)
C42 C43 Y 74.53(18)
C47 O3 C44 105.5(5)
C45 C44 O3 109.1(5)
C46 C45 C44 106.1(6)
C45 C46 C47 107.9(6)
O3 C47 C46 106.9(6)

loop_
_geom_bond_atom_site_label_1
_geom_bond_atom_site_label_2
_geom_bond_distance
Y N1 2.163(2)
Y O2 2.407(2)
Y O1 2.4329(18)
Y C43 2.577(3)
Y C42 2.591(3)
Y C36 2.597(3)
Y C38 2.600(3)
Y C37 2.601(3)
Y C39 2.662(3)
Y C41 2.673(3)
Y C40 2.700(3)
N1 C1 1.255(3)
N2 C2 1.397(3)
N2 C1 1.419(3)
N2 C4 1.435(3)
N3 C3 1.397(3)
N3 C16 1.426(3)
N3 C1 1.428(3)
O1 C31 1.447(3)
O1 C28 1.461(3)
O2 C35 1.439(3)
O2 C32 1.439(3)
C2 C3 1.334(4)
C4 C9 1.397(4)
C4 C5 1.404(4)
C5 C6 1.396(4)
C5 C13 1.518(4)
C6 C7 1.381(5)
C7 C8 1.376(5)
C8 C9 1.403(4)
C9 C10 1.517(4)
C10 C11 1.522(4)
C10 C12 1.524(5)
C13 C14 1.490(5)
C13 C15 1.543(5)
C16 C17 1.397(4)
C16 C21 1.412(4)
C17 C18 1.393(4)
C17 C25 1.520(4)
C18 C19 1.390(5)
C19 C20 1.376(6)
C20 C21 1.382(5)
C21 C22 1.514(5)
C22 C23 1.520(5)
C22 C24 1.531(5)
C25 C27 1.527(4)
C25 C26 1.534(4)
C28 C29 1.503(4)
C29 C30 1.521(4)
C30 C31 1.512(4)
C32 C33 1.528(4)
C33 C34 1.523(5)
C34 C35 1.513(5)
C36 C43 1.400(5)
C36 C37 1.407(5)
C37 C38 1.391(5)
C38 C39 1.396(5)
C39 C40 1.402(5)
C40 C41 1.395(5)
C41 C42 1.406(5)
C42 C43 1.426(5)
O3 C47 1.412(6)
O3 C44 1.463(6)
C44 C45 1.413(8)
C45 C46 1.397(10)
C46 C47 1.451(10)

loop_
_geom_hbond_atom_site_label_D
_geom_hbond_atom_site_label_H
_geom_hbond_atom_site_label_A
_geom_hbond_distance_DH
_geom_hbond_distance_HA
_geom_hbond_distance_DA
_geom_hbond_angle_DHA
C3 H3 O3 0.95 2.43 3.354(4) 163.3

loop_
_geom_torsion_atom_site_label_1
_geom_torsion_atom_site_label_2
_geom_torsion_atom_site_label_3
_geom_torsion_atom_site_label_4
_geom_torsion
O2 Y N1 C1 -141.8(7)
O1 Y N1 C1 -64.8(7)
C43 Y N1 C1 37.7(7)
C42 Y N1 C1 11.8(7)
C36 Y N1 C1 67.8(7)
C38 Y N1 C1 127.6(7)
C37 Y N1 C1 99.5(7)
C39 Y N1 C1 150.5(6)
C41 Y N1 C1 -12.7(8)
C40 Y N1 C1 -177.9(6)
N1 Y O1 C31 -25.9(2)
O2 Y O1 C31 62.33(19)
C43 Y O1 C31 -134.2(2)
C42 Y O1 C31 -158.9(2)
C36 Y O1 C31 -123.0(2)
C38 Y O1 C31 127.6(3)
C37 Y O1 C31 -140.4(3)
C39 Y O1 C31 128.3(2)
C41 Y O1 C31 169.9(2)
C40 Y O1 C31 144.4(2)
N1 Y O1 C28 160.4(2)
O2 Y O1 C28 -111.4(2)
C43 Y O1 C28 52.1(2)
C42 Y O1 C28 27.4(2)
C36 Y O1 C28 63.3(3)
C38 Y O1 C28 -46.1(3)
C37 Y O1 C28 45.9(4)
C39 Y O1 C28 -45.4(3)
C41 Y O1 C28 -3.8(2)
C40 Y O1 C28 -29.3(2)
N1 Y O2 C35 153.1(2)
O1 Y O2 C35 65.6(2)
C43 Y O2 C35 -25.3(4)
C42 Y O2 C35 0.4(3)
C36 Y O2 C35 -106.5(3)
C38 Y O2 C35 -91.1(2)
C37 Y O2 C35 -106.9(2)
C39 Y O2 C35 -63.3(2)
C41 Y O2 C35 -11.1(2)
C40 Y O2 C35 -33.1(2)
N1 Y O2 C32 -35.8(2)
O1 Y O2 C32 -123.2(2)
C43 Y O2 C32 145.9(3)
C42 Y O2 C32 171.6(2)
C36 Y O2 C32 64.7(3)
C38 Y O2 C32 80.1(2)
C37 Y O2 C32 64.3(2)
C39 Y O2 C32 107.9(2)
C41 Y O2 C32 160.1(2)
C40 Y O2 C32 138.1(2)
Y N1 C1 N2 -31.6(8)
Y N1 C1 N3 146.5(5)
C2 N2 C1 N1 175.3(3)
C4 N2 C1 N1 -7.5(4)
C2 N2 C1 N3 -3.2(3)
C4 N2 C1 N3 174.0(2)
C3 N3 C1 N1 -175.9(3)
C16 N3 C1 N1 14.9(4)
C3 N3 C1 N2 2.6(3)
C16 N3 C1 N2 -166.6(2)
C1 N2 C2 C3 2.8(3)
C4 N2 C2 C3 -174.5(2)
N2 C2 C3 N3 -1.0(3)
C16 N3 C3 C2 168.2(2)
C1 N3 C3 C2 -1.1(3)
C2 N2 C4 C9 -82.1(3)
C1 N2 C4 C9 101.0(3)
C2 N2 C4 C5 95.8(3)
C1 N2 C4 C5 -81.1(3)
C9 C4 C5 C6 1.9(4)
N2 C4 C5 C6 -176.0(3)
C9 C4 C5 C13 -176.9(3)
N2 C4 C5 C13 5.3(4)
C4 C5 C6 C7 -0.7(5)
C13 C5 C6 C7 178.0(3)
C5 C6 C7 C8 -0.7(5)
C6 C7 C8 C9 1.0(5)
C5 C4 C9 C8 -1.6(4)
N2 C4 C9 C8 176.3(3)
C5 C4 C9 C10 177.8(3)
N2 C4 C9 C10 -4.4(4)
C7 C8 C9 C4 0.1(5)
C7 C8 C9 C10 -179.2(3)
C4 C9 C10 C11 -121.5(3)
C8 C9 C10 C11 57.9(4)
C4 C9 C10 C12 113.9(3)
C8 C9 C10 C12 -66.8(4)
C6 C5 C13 C14 102.8(4)
C4 C5 C13 C14 -78.5(4)
C6 C5 C13 C15 -20.8(4)
C4 C5 C13 C15 157.9(3)
C3 N3 C16 C17 77.0(3)
C1 N3 C16 C17 -115.1(3)
C3 N3 C16 C21 -100.6(3)
C1 N3 C16 C21 67.3(3)
C21 C16 C17 C18 -0.6(4)
N3 C16 C17 C18 -178.1(2)
C21 C16 C17 C25 176.7(2)
N3 C16 C17 C25 -0.8(4)
C16 C17 C18 C19 -1.6(4)
C25 C17 C18 C19 -178.9(3)
C17 C18 C19 C20 1.6(5)
C18 C19 C20 C21 0.6(5)
C19 C20 C21 C16 -2.7(5)
C19 C20 C21 C22 176.7(3)
C17 C16 C21 C20 2.7(4)
N3 C16 C21 C20 -179.8(2)
C17 C16 C21 C22 -176.8(3)
N3 C16 C21 C22 0.8(4)
C20 C21 C22 C23 70.3(4)
C16 C21 C22 C23 -110.3(3)
C20 C21 C22 C24 -56.0(4)
C16 C21 C22 C24 123.4(3)
C18 C17 C25 C27 75.3(3)
C16 C17 C25 C27 -102.0(3)
C18 C17 C25 C26 -47.9(4)
C16 C17 C25 C26 134.9(3)
C31 O1 C28 C29 1.0(3)
Y O1 C28 C29 175.16(18)
O1 C28 C29 C30 -23.9(3)
C28 C29 C30 C31 36.8(3)
C28 O1 C31 C30 22.7(3)
Y O1 C31 C30 -152.31(18)
C29 C30 C31 O1 -36.8(3)
C35 O2 C32 C33 -30.6(3)
Y O2 C32 C33 156.93(19)
O2 C32 C33 C34 10.1(3)
C32 C33 C34 C35 12.6(3)
C32 O2 C35 C34 39.0(3)
Y O2 C35 C34 -148.34(19)
C33 C34 C35 O2 -31.0(3)
N1 Y C36 C43 -113.9(2)
O2 Y C36 C43 148.19(19)
O1 Y C36 C43 -21.4(2)
C42 Y C36 C43 20.66(19)
C38 Y C36 C43 130.3(2)
C37 Y C36 C43 148.9(3)
C39 Y C36 C43 105.2(2)
C41 Y C36 C43 46.2(2)
C40 Y C36 C43 75.6(2)
N1 Y C36 C37 97.16(19)
O2 Y C36 C37 -0.7(3)
O1 Y C36 C37 -170.29(16)
C43 Y C36 C37 -148.9(3)
C42 Y C36 C37 -128.2(2)
C38 Y C36 C37 -18.59(18)
C39 Y C36 C37 -43.66(19)
C41 Y C36 C37 -102.7(2)
C40 Y C36 C37 -73.3(2)
C43 C36 C37 C38 1.9(7)
Y C36 C37 C38 47.0(4)
C43 C36 C37 Y -45.1(4)
N1 Y C37 C38 124.57(19)
O2 Y C37 C38 31.9(2)
O1 Y C37 C38 -122.7(3)
C43 Y C37 C38 -129.7(2)
C42 Y C37 C38 -104.2(2)
C36 Y C37 C38 -147.7(3)
C39 Y C37 C38 -20.55(19)
C41 Y C37 C38 -73.8(2)
C40 Y C37 C38 -44.8(2)
N1 Y C37 C36 -87.71(19)
O2 Y C37 C36 179.60(17)
O1 Y C37 C36 25.0(4)
C43 Y C37 C36 18.06(18)
C42 Y C37 C36 43.51(19)
C38 Y C37 C36 147.7(3)
C39 Y C37 C36 127.2(2)
C41 Y C37 C36 73.9(2)
C40 Y C37 C36 102.9(2)
C36 C37 C38 C39 6.3(7)
Y C37 C38 C39 53.2(4)
C36 C37 C38 Y -46.9(4)
N1 Y C38 C37 -64.3(2)
O2 Y C38 C37 -152.37(19)
O1 Y C38 C37 145.4(2)
C43 Y C38 C37 42.5(2)
C42 Y C38 C37 73.6(2)
C36 Y C38 C37 18.81(19)
C39 Y C38 C37 144.2(3)
C41 Y C38 C37 102.9(2)
C40 Y C38 C37 125.7(2)
N1 Y C38 C39 151.5(2)
O2 Y C38 C39 63.5(2)
O1 Y C38 C39 1.2(4)
C43 Y C38 C39 -101.7(2)
C42 Y C38 C39 -70.6(2)
C36 Y C38 C39 -125.4(2)
C37 Y C38 C39 -144.2(3)
C41 Y C38 C39 -41.2(2)
C40 Y C38 C39 -18.5(2)
C37 C38 C39 C40 -4.8(7)
Y C38 C39 C40 47.5(4)
C37 C38 C39 Y -52.4(4)
N1 Y C39 C38 -43.2(3)
O2 Y C39 C38 -114.0(2)
O1 Y C39 C38 -179.38(19)
C43 Y C39 C38 75.9(2)
C42 Y C39 C38 106.9(2)
C36 Y C39 C38 45.7(2)
C37 Y C39 C38 20.7(2)
C41 Y C39 C38 130.1(2)
C40 Y C39 C38 147.6(3)
N1 Y C39 C40 169.14(18)
O2 Y C39 C40 98.4(2)
O1 Y C39 C40 33.0(2)
C43 Y C39 C40 -71.7(2)
C42 Y C39 C40 -40.8(2)
C36 Y C39 C40 -101.9(2)
C38 Y C39 C40 -147.6(3)
C37 Y C39 C40 -126.9(2)
C41 Y C39 C40 -17.5(2)
C38 C39 C40 C41 -2.1(7)
Y C39 C40 C41 44.2(4)
C38 C39 C40 Y -46.3(4)
N1 Y C40 C41 170.0(4)
O2 Y C40 C41 133.8(2)
O1 Y C40 C41 57.8(2)
C43 Y C40 C41 -44.0(2)
C42 Y C40 C41 -18.47(19)
C36 Y C40 C41 -74.9(2)
C38 Y C40 C41 -130.7(2)
C37 Y C40 C41 -105.4(2)
C39 Y C40 C41 -149.4(3)
N1 Y C40 C39 -40.5(6)
O2 Y C40 C39 -76.8(2)
O1 Y C40 C39 -152.8(2)
C43 Y C40 C39 105.4(2)
C42 Y C40 C39 131.0(2)
C36 Y C40 C39 74.6(2)
C38 Y C40 C39 18.7(2)
C37 Y C40 C39 44.0(2)
C41 Y C40 C39 149.4(3)
C39 C40 C41 C42 0.5(7)
Y C40 C41 C42 44.5(4)
C39 C40 C41 Y -44.0(4)
N1 Y C41 C40 -174.7(2)
O2 Y C41 C40 -48.0(2)
O1 Y C41 C40 -121.8(2)
C43 Y C41 C40 127.5(2)
C42 Y C41 C40 148.3(3)
C36 Y C41 C40 101.7(2)
C38 Y C41 C40 41.0(2)
C37 Y C41 C40 71.2(2)
C39 Y C41 C40 17.6(2)
N1 Y C41 C42 37.0(4)
O2 Y C41 C42 163.75(19)
O1 Y C41 C42 89.9(2)
C43 Y C41 C42 -20.77(19)
C36 Y C41 C42 -46.6(2)
C38 Y C41 C42 -107.3(2)
C37 Y C41 C42 -77.1(2)
C39 Y C41 C42 -130.7(2)
C40 Y C41 C42 -148.3(3)
C40 C41 C42 C43 5.3(6)
Y C41 C42 C43 51.2(3)
C40 C41 C42 Y -45.9(4)
N1 Y C42 C41 -164.06(17)
O2 Y C42 C41 -22.1(3)
O1 Y C42 C41 -85.4(2)
C43 Y C42 C41 144.7(3)
C36 Y C42 C41 124.5(2)
C38 Y C42 C41 70.0(2)
C37 Y C42 C41 100.0(2)
C39 Y C42 C41 40.8(2)
C40 Y C42 C41 18.01(19)
N1 Y C42 C43 51.2(2)
O2 Y C42 C43 -166.87(17)
O1 Y C42 C43 129.9(2)
C36 Y C42 C43 -20.28(19)
C38 Y C42 C43 -74.7(2)
C37 Y C42 C43 -44.7(2)
C39 Y C42 C43 -104.0(2)
C41 Y C42 C43 -144.7(3)
C40 Y C42 C43 -126.7(2)
C37 C36 C43 C42 -5.0(6)
Y C36 C43 C42 -50.4(3)
C37 C36 C43 Y 45.3(4)
C41 C42 C43 C36 -2.1(6)
Y C42 C43 C36 50.6(3)
C41 C42 C43 Y -52.6(3)
N1 Y C43 C36 73.0(2)
O2 Y C43 C36 -108.8(4)
O1 Y C43 C36 164.03(19)
C42 Y C43 C36 -144.8(3)
C38 Y C43 C36 -41.7(2)
C37 Y C43 C36 -18.06(19)
C39 Y C43 C36 -71.7(2)
C41 Y C43 C36 -124.7(2)
C40 Y C43 C36 -100.9(2)
N1 Y C43 C42 -142.25(19)
O2 Y C43 C42 36.0(4)
O1 Y C43 C42 -51.2(2)
C36 Y C43 C42 144.8(3)
C38 Y C43 C42 103.1(2)
C37 Y C43 C42 126.7(2)
C39 Y C43 C42 73.0(2)
C41 Y C43 C42 20.10(19)
C40 Y C43 C42 43.9(2)
C47 O3 C44 C45 0.3(7)
O3 C44 C45 C46 12.6(9)
C44 C45 C46 C47 -20.5(10)
C44 O3 C47 C46 -12.6(7)
C45 C46 C47 O3 21.1(9)
